data_4330636
loop_
_publ_author_name
'Jamal Lasri'
'Maxim L. Kuznetsov'
'M. F\'atima C. Guedes da Silva'
'Armando J. L. Pombeiro'

_publ_section_title
;
 PtII-Mediated Imine-Nitrile Coupling Leading to Symmetrical
 (1,3,5,7,9-Pentaazanona-1,3,6,8-tetraenato)Pt(II) Complexes Containing
 the Incorporated 1,3-Diiminoisoindoline Moiety
;
_journal_name_full 'Inorganic Chemistry'
_journal_page_first 10774
_journal_page_last 10786
_journal_paper_doi 10.1021/ic301176b
_journal_volume 51
_journal_year 2012
_chemical_formula_moiety 'C22 H14 Cl N5 Pt'
_chemical_formula_sum 'C22 H14 Cl N5 Pt'
_chemical_formula_weight 578.92
_chemical_name_systematic
; 
 ? 
;
_space_group_IT_number 9
_symmetry_cell_setting monoclinic
_symmetry_space_group_name_Hall 'C -2yc'
_symmetry_space_group_name_H-M 'C 1 c 1'
_atom_sites_solution_hydrogens geom
_atom_sites_solution_primary direct
_atom_sites_solution_secondary difmap
_audit_creation_method SHELXL-97
_cell_angle_alpha 90.00
_cell_angle_beta 120.469(2)
_cell_angle_gamma 90.00
_cell_formula_units_Z 4
_cell_length_a 13.3847(6)
_cell_length_b 23.6077(10)
_cell_length_c 6.9904(3)
_cell_measurement_reflns_used 4652
_cell_measurement_temperature 150(2)
_cell_measurement_theta_max 31.29
_cell_measurement_theta_min 3.04
_cell_volume 1903.81(15)
_computing_cell_refinement 'Bruker SAINT'
_computing_data_collection 'Bruker APEX2'
_computing_data_reduction 'Bruker SAINT'
_computing_molecular_graphics 'Bruker SHELXTL'
_computing_publication_material 'Bruker SHELXTL'
_computing_structure_refinement 'SHELXL-97 (Sheldrick, 2008)'
_computing_structure_solution 'SHELXS-97 (Sheldrick, 2008)'
_diffrn_ambient_temperature 150(2)
_diffrn_measured_fraction_theta_full 0.996
_diffrn_measured_fraction_theta_max 0.978
_diffrn_measurement_device_type 'Bruker APEX-II CCD'
_diffrn_measurement_method '\f and \w scans'
_diffrn_radiation_monochromator graphite
_diffrn_radiation_source 'fine-focus sealed tube'
_diffrn_radiation_type MoK\a
_diffrn_radiation_wavelength 0.71073
_diffrn_reflns_av_R_equivalents 0.0349
_diffrn_reflns_av_sigmaI/netI 0.0705
_diffrn_reflns_limit_h_max 19
_diffrn_reflns_limit_h_min -20
_diffrn_reflns_limit_k_max 24
_diffrn_reflns_limit_k_min -35
_diffrn_reflns_limit_l_max 10
_diffrn_reflns_limit_l_min -10
_diffrn_reflns_number 11008
_diffrn_reflns_theta_full 28.10
_diffrn_reflns_theta_max 32.69
_diffrn_reflns_theta_min 3.04
_exptl_absorpt_coefficient_mu 7.530
_exptl_absorpt_correction_T_max 0.6608
_exptl_absorpt_correction_T_min 0.1259
_exptl_absorpt_correction_type multi-scan
_exptl_absorpt_process_details sadabs
_exptl_crystal_colour red
_exptl_crystal_density_diffrn 2.020
_exptl_crystal_description plate
_exptl_crystal_F_000 1104
_exptl_crystal_size_max 0.47
_exptl_crystal_size_mid 0.18
_exptl_crystal_size_min 0.06
_refine_diff_density_max 1.298
_refine_diff_density_min -1.675
_refine_diff_density_rms 0.191
_refine_ls_abs_structure_details 'Flack H D (1983), Acta Cryst. A39, 876-881'
_refine_ls_abs_structure_Flack 0.010(7)
_refine_ls_extinction_method none
_refine_ls_goodness_of_fit_ref 0.954
_refine_ls_hydrogen_treatment constr
_refine_ls_matrix_type full
_refine_ls_number_parameters 262
_refine_ls_number_reflns 5581
_refine_ls_number_restraints 2
_refine_ls_restrained_S_all 0.954
_refine_ls_R_factor_all 0.0400
_refine_ls_R_factor_gt 0.0305
_refine_ls_shift/su_max 0.001
_refine_ls_shift/su_mean 0.000
_refine_ls_structure_factor_coef Fsqd
_refine_ls_weighting_details 'calc w=1/[\s^2^(Fo^2^)+(0.0000P)^2^+0.0000P] where P=(Fo^2^+2Fc^2^)/3'
_refine_ls_weighting_scheme calc
_refine_ls_wR_factor_gt 0.0548
_refine_ls_wR_factor_ref 0.0581
_reflns_number_gt 4877
_reflns_number_total 5581
_reflns_threshold_expression >2sigma(I)
_cod_data_source_file ic301176b_si_002_2.cif
_cod_data_source_block Compound3b
_cod_original_cell_volume 1903.81(14)
_cod_original_sg_symbol_H-M 'C c'
_cod_database_code 4330636

loop_
_symmetry_equiv_pos_as_xyz
'x, y, z'
'x, -y, z+1/2'
'x+1/2, y+1/2, z'
'x+1/2, -y+1/2, z+1/2'

loop_
_atom_site_label
_atom_site_type_symbol
_atom_site_fract_x
_atom_site_fract_y
_atom_site_fract_z
_atom_site_U_iso_or_equiv
_atom_site_adp_type
_atom_site_occupancy
_atom_site_symmetry_multiplicity
_atom_site_calc_flag
_atom_site_refinement_flags
C1 C 0.7346(4) 0.4531(2) 0.9414(8) 0.0146(9) Uani 1 1 d .
C2 C 0.8410(4) 0.4857(2) 1.0137(8) 0.0161(10) Uani 1 1 d .
C3 C 0.9544(5) 0.4692(2) 1.0964(9) 0.0207(10) Uani 1 1 d .
H3 H 0.9756 0.4303 1.1155 0.025 Uiso 1 1 calc R
C4 C 1.0370(5) 0.5118(2) 1.1512(9) 0.0238(11) Uani 1 1 d .
H4 H 1.1156 0.5018 1.2057 0.029 Uiso 1 1 calc R
C5 C 1.0057(5) 0.5690(3) 1.1271(9) 0.0262(12) Uani 1 1 d .
H5 H 1.0640 0.5970 1.1692 0.031 Uiso 1 1 calc R
C6 C 0.8921(4) 0.5857(2) 1.0436(8) 0.0198(10) Uani 1 1 d .
H6 H 0.8711 0.6246 1.0259 0.024 Uiso 1 1 calc R
C7 C 0.8101(4) 0.5434(2) 0.9866(8) 0.0154(9) Uani 1 1 d .
C8 C 0.6838(5) 0.5459(2) 0.8961(8) 0.0162(10) Uani 1 1 d .
C11 C 0.5081(4) 0.5945(2) 0.7684(10) 0.0186(12) Uani 1 1 d .
C12 C 0.4568(5) 0.6531(2) 0.7394(10) 0.0165(11) Uani 1 1 d .
C13 C 0.5197(5) 0.7003(2) 0.7432(9) 0.0206(10) Uani 1 1 d .
H13 H 0.5949 0.6962 0.7624 0.025 Uiso 1 1 calc R
C14 C 0.4698(8) 0.7544(2) 0.7182(12) 0.0197(14) Uani 1 1 d .
H14 H 0.5128 0.7868 0.7222 0.024 Uiso 1 1 calc R
C15 C 0.3634(5) 0.7616(2) 0.6889(9) 0.0238(12) Uani 1 1 d .
H15 H 0.3319 0.7985 0.6721 0.029 Uiso 1 1 calc R
C16 C 0.2988(5) 0.7138(2) 0.6833(9) 0.0211(11) Uani 1 1 d .
H16 H 0.2233 0.7185 0.6619 0.025 Uiso 1 1 calc R
C17 C 0.3451(5) 0.6602(2) 0.7089(8) 0.0191(10) Uani 1 1 d .
H17 H 0.3016 0.6280 0.7059 0.023 Uiso 1 1 calc R
C21 C 0.6299(5) 0.3682(2) 0.8743(8) 0.0168(10) Uani 1 1 d .
C22 C 0.6430(4) 0.3051(2) 0.9059(8) 0.0160(10) Uani 1 1 d .
C23 C 0.7416(5) 0.2822(2) 1.0858(9) 0.0222(11) Uani 1 1 d .
H23 H 0.8043 0.3062 1.1813 0.027 Uiso 1 1 calc R
C24 C 0.7485(5) 0.2242(2) 1.1265(10) 0.0254(12) Uani 1 1 d .
H24 H 0.8150 0.2088 1.2521 0.030 Uiso 1 1 calc R
C25 C 0.6586(5) 0.1887(2) 0.9844(11) 0.0282(13) Uani 1 1 d .
H25 H 0.6642 0.1490 1.0103 0.034 Uiso 1 1 calc R
C26 C 0.5601(5) 0.2117(2) 0.8036(10) 0.0243(12) Uani 1 1 d .
H26 H 0.4976 0.1877 0.7067 0.029 Uiso 1 1 calc R
C27 C 0.5534(5) 0.2695(2) 0.7653(8) 0.0179(10) Uani 1 1 d .
H27 H 0.4864 0.2849 0.6409 0.022 Uiso 1 1 calc R
N1 N 0.6439(4) 0.49134(18) 0.8713(7) 0.0130(8) Uani 1 1 d .
N2 N 0.7308(3) 0.39763(17) 0.9469(6) 0.0141(8) Uani 1 1 d .
N3 N 0.6247(4) 0.59275(19) 0.8534(7) 0.0157(8) Uani 1 1 d .
N11 N 0.4400(4) 0.54992(18) 0.7079(7) 0.0176(9) Uani 1 1 d .
N21 N 0.5260(4) 0.38973(18) 0.7901(7) 0.0201(10) Uani 1 1 d .
Cl1 Cl 0.29016(14) 0.44487(7) 0.6012(3) 0.0297(3) Uani 1 1 d .
Pt1 Pt 0.48192(2) 0.469976(7) 0.74563(3) 0.01409(4) Uani 1 1 d .

loop_
_atom_site_aniso_label
_atom_site_aniso_U_11
_atom_site_aniso_U_22
_atom_site_aniso_U_33
_atom_site_aniso_U_23
_atom_site_aniso_U_13
_atom_site_aniso_U_12
C1 0.008(2) 0.018(2) 0.016(2) 0.0008(18) 0.0047(19) 0.001(2)
C2 0.016(2) 0.017(2) 0.016(2) 0.0041(17) 0.0086(19) 0.002(2)
C3 0.019(3) 0.023(3) 0.022(2) 0.006(2) 0.012(2) 0.004(2)
C4 0.017(3) 0.028(3) 0.026(3) 0.005(2) 0.011(2) 0.002(2)
C5 0.021(3) 0.030(3) 0.029(3) 0.002(2) 0.013(2) -0.004(2)
C6 0.018(3) 0.019(3) 0.022(2) 0.000(2) 0.010(2) -0.002(2)
C7 0.019(3) 0.014(2) 0.016(2) 0.0010(16) 0.0100(19) 0.0000(19)
C8 0.020(3) 0.016(2) 0.014(2) 0.0007(17) 0.010(2) 0.001(2)
C11 0.022(3) 0.016(2) 0.018(3) 0.002(2) 0.011(3) 0.001(2)
C12 0.019(4) 0.019(2) 0.014(2) 0.001(2) 0.010(3) 0.000(2)
C13 0.023(3) 0.016(2) 0.026(2) 0.004(2) 0.015(2) 0.002(2)
C14 0.021(3) 0.0111(19) 0.025(4) 0.005(2) 0.010(3) -0.003(3)
C15 0.028(3) 0.015(3) 0.028(3) 0.007(2) 0.015(2) 0.010(2)
C16 0.022(3) 0.021(3) 0.025(2) 0.008(2) 0.015(2) 0.010(2)
C17 0.020(3) 0.015(3) 0.026(2) 0.002(2) 0.014(2) 0.002(2)
C21 0.023(3) 0.012(2) 0.019(2) 0.0008(18) 0.014(2) 0.000(2)
C22 0.017(3) 0.014(2) 0.021(2) 0.0026(18) 0.013(2) 0.004(2)
C23 0.023(3) 0.022(3) 0.025(3) 0.006(2) 0.015(2) 0.009(2)
C24 0.031(3) 0.022(3) 0.031(3) 0.015(2) 0.021(3) 0.015(3)
C25 0.034(3) 0.012(3) 0.050(4) 0.013(2) 0.030(3) 0.012(2)
C26 0.026(3) 0.017(3) 0.039(3) -0.003(2) 0.023(3) -0.002(2)
C27 0.022(3) 0.014(2) 0.022(2) -0.0004(19) 0.014(2) 0.002(2)
N1 0.011(2) 0.0080(19) 0.0180(18) 0.0011(15) 0.0063(16) -0.0017(16)
N2 0.013(2) 0.012(2) 0.0160(18) -0.0031(15) 0.0062(16) -0.0030(16)
N3 0.015(2) 0.016(2) 0.0163(17) -0.0026(16) 0.0083(16) 0.0019(18)
N11 0.017(2) 0.017(2) 0.019(2) -0.0042(16) 0.0087(18) -0.0089(17)
N21 0.021(2) 0.022(2) 0.015(2) 0.0043(16) 0.0078(18) 0.0036(19)
Cl1 0.0139(7) 0.0179(7) 0.0471(9) -0.0032(6) 0.0080(6) -0.0017(6)
Pt1 0.01123(7) 0.01205(7) 0.01674(6) -0.00143(15) 0.00546(5) 0.00050(16)

loop_
_atom_type_symbol
_atom_type_description
_atom_type_scat_dispersion_real
_atom_type_scat_dispersion_imag
_atom_type_scat_source
C C 0.0033 0.0016 'International Tables Vol C Tables 4.2.6.8 and 6.1.1.4'
H H 0.0000 0.0000 'International Tables Vol C Tables 4.2.6.8 and 6.1.1.4'
N N 0.0061 0.0033 'International Tables Vol C Tables 4.2.6.8 and 6.1.1.4'
Cl Cl 0.1484 0.1585 'International Tables Vol C Tables 4.2.6.8 and 6.1.1.4'
Pt Pt -1.7033 8.3905 'International Tables Vol C Tables 4.2.6.8 and 6.1.1.4'

loop_
_geom_angle_atom_site_label_1
_geom_angle_atom_site_label_2
_geom_angle_atom_site_label_3
_geom_angle
N2 C1 N1 128.3(5)
N2 C1 C2 124.1(5)
N1 C1 C2 107.6(4)
C3 C2 C7 121.1(5)
C3 C2 C1 131.8(5)
C7 C2 C1 107.1(4)
C2 C3 C4 117.4(5)
C2 C3 H3 121.3
C4 C3 H3 121.3
C5 C4 C3 121.0(5)
C5 C4 H4 119.5
C3 C4 H4 119.5
C6 C5 C4 121.7(5)
C6 C5 H5 119.2
C4 C5 H5 119.2
C5 C6 C7 117.2(5)
C5 C6 H6 121.4
C7 C6 H6 121.4
C6 C7 C2 121.5(5)
C6 C7 C8 131.5(5)
C2 C7 C8 106.9(4)
N3 C8 N1 128.0(5)
N3 C8 C7 124.2(5)
N1 C8 C7 107.7(4)
N11 C11 N3 124.9(5)
N11 C11 C12 119.7(4)
N3 C11 C12 115.4(4)
C13 C12 C17 119.6(5)
C13 C12 C11 120.1(4)
C17 C12 C11 120.3(4)
C12 C13 C14 118.7(6)
C12 C13 H13 120.7
C14 C13 H13 120.7
C15 C14 C13 122.1(6)
C15 C14 H14 118.9
C13 C14 H14 118.9
C14 C15 C16 119.4(5)
C14 C15 H15 120.3
C16 C15 H15 120.3
C17 C16 C15 120.1(5)
C17 C16 H16 119.9
C15 C16 H16 119.9
C16 C17 C12 120.1(5)
C16 C17 H17 120.0
C12 C17 H17 120.0
N21 C21 N2 126.5(5)
N21 C21 C22 118.1(5)
N2 C21 C22 115.4(4)
C27 C22 C23 119.4(5)
C27 C22 C21 120.1(5)
C23 C22 C21 120.3(5)
C22 C23 C24 120.1(6)
C22 C23 H23 120.0
C24 C23 H23 120.0
C25 C24 C23 120.3(5)
C25 C24 H24 119.9
C23 C24 H24 119.9
C24 C25 C26 119.6(5)
C24 C25 H25 120.2
C26 C25 H25 120.2
C27 C26 C25 119.8(5)
C27 C26 H26 120.1
C25 C26 H26 120.1
C22 C27 C26 120.9(5)
C22 C27 H27 119.6
C26 C27 H27 119.6
C8 N1 C1 110.6(4)
C8 N1 Pt1 125.0(3)
C1 N1 Pt1 124.4(3)
C1 N2 C21 122.8(4)
C8 N3 C11 123.6(5)
C11 N11 Pt1 128.8(4)
C21 N21 Pt1 127.8(4)
N1 Pt1 N11 89.35(17)
N1 Pt1 N21 90.10(18)
N11 Pt1 N21 178.86(18)
N1 Pt1 Cl1 179.25(13)
N11 Pt1 Cl1 90.54(13)
N21 Pt1 Cl1 90.00(13)

loop_
_geom_bond_atom_site_label_1
_geom_bond_atom_site_label_2
_geom_bond_distance
C1 N2 1.311(6)
C1 N1 1.389(6)
C1 C2 1.465(7)
C2 C3 1.378(7)
C2 C7 1.407(7)
C3 C4 1.398(8)
C3 H3 0.9500
C4 C5 1.397(8)
C4 H4 0.9500
C5 C6 1.381(7)
C5 H5 0.9500
C6 C7 1.385(7)
C6 H6 0.9500
C7 C8 1.476(7)
C8 N3 1.304(6)
C8 N1 1.370(7)
C11 N11 1.313(6)
C11 N3 1.360(6)
C11 C12 1.512(7)
C12 C13 1.390(7)
C12 C17 1.408(7)
C13 C14 1.411(8)
C13 H13 0.9500
C14 C15 1.343(11)
C14 H14 0.9500
C15 C16 1.409(8)
C15 H15 0.9500
C16 C17 1.380(7)
C16 H16 0.9500
C17 H17 0.9500
C21 N21 1.306(7)
C21 N2 1.368(6)
C21 C22 1.504(7)
C22 C27 1.384(7)
C22 C23 1.390(7)
C23 C24 1.392(7)
C23 H23 0.9500
C24 C25 1.387(9)
C24 H24 0.9500
C25 C26 1.393(8)
C25 H25 0.9500
C26 C27 1.386(7)
C26 H26 0.9500
C27 H27 0.9500
N1 Pt1 1.948(4)
N11 Pt1 1.948(4)
N21 Pt1 1.962(4)
Cl1 Pt1 2.3087(16)

loop_
_cod_related_entry_id
_cod_related_entry_database
_cod_related_entry_code
1 ChemSpider 30661246
